data_2222769
loop_
_publ_author_name
'Zhang, Li'
'Fang, Xin'
'Hao, Xiao-Jiang'
'Lu, Yang'

_publ_section_title
;
 2a,3a-Dihydroxyandrostan-16-one
;
_journal_coeditor_code JH2087
_journal_issue 8
_journal_name_full 'Acta Crystallographica Section E'
_journal_page_first o2043
_journal_paper_doi 10.1107/S1600536809029493
_journal_volume 65
_journal_year 2009
_chemical_formula_iupac 'C19 H28 O4'
_chemical_formula_moiety 'C19 H28 O4'
_chemical_formula_sum 'C19 H28 O4'
_chemical_formula_weight 320.41
_chemical_name_systematic
;
2a,3a-Dihydroxyandrostan-16-one
;
_space_group_IT_number 4
_symmetry_cell_setting monoclinic
_symmetry_space_group_name_Hall 'P 2yb'
_symmetry_space_group_name_H-M 'P 1 21 1'
_atom_sites_solution_hydrogens geom
_atom_sites_solution_primary direct
_atom_sites_solution_secondary difmap
_audit_creation_method SHELXL-97
_cell_angle_alpha 90.00
_cell_angle_beta 112.8820(10)
_cell_angle_gamma 90.00
_cell_formula_units_Z 2
_cell_length_a 10.8687(2)
_cell_length_b 6.33790(10)
_cell_length_c 12.9038(2)
_cell_measurement_reflns_used 2065
_cell_measurement_temperature 295(2)
_cell_measurement_theta_max 27.55
_cell_measurement_theta_min 1.71
_cell_volume 818.93(2)
_computing_cell_refinement 'SCALEPACK (Otwinowski & Minor, 1997)'
_computing_data_collection 'DENZO (Otwinowski & Minor, 1997)'
_computing_data_reduction 'SCALEPACK (Otwinowski & Minor, 1997)'
_computing_molecular_graphics 'PLATON (Spek, 2009)'
_computing_publication_material 'SHELXL97 (Sheldrick, 2008)'
_computing_structure_refinement 'SHELXL97 (Sheldrick, 2008)'
_computing_structure_solution 'SHELXS97 (Sheldrick, 2008)'
_diffrn_ambient_temperature 295(2)
_diffrn_detector_area_resol_mean 0
_diffrn_measured_fraction_theta_full 0.999
_diffrn_measured_fraction_theta_max 0.999
_diffrn_measurement_device_type 'MAC DIP 2030K'
_diffrn_measurement_method \w
_diffrn_radiation_monochromator graphite
_diffrn_radiation_source 'rotate anode'
_diffrn_radiation_type MoK\a
_diffrn_radiation_wavelength 0.71073
_diffrn_reflns_av_R_equivalents 0.0149
_diffrn_reflns_av_sigmaI/netI 0.0140
_diffrn_reflns_limit_h_max 13
_diffrn_reflns_limit_h_min -14
_diffrn_reflns_limit_k_max 8
_diffrn_reflns_limit_k_min 0
_diffrn_reflns_limit_l_max 16
_diffrn_reflns_limit_l_min 0
_diffrn_reflns_number 2065
_diffrn_reflns_theta_full 27.55
_diffrn_reflns_theta_max 27.55
_diffrn_reflns_theta_min 1.71
_diffrn_standards_decay_% 0
_diffrn_standards_interval_count 0
_diffrn_standards_interval_time 0
_diffrn_standards_number 0
_exptl_absorpt_coefficient_mu 0.089
_exptl_absorpt_correction_type none
_exptl_crystal_colour colourless
_exptl_crystal_density_diffrn 1.299
_exptl_crystal_density_method 'not measured'
_exptl_crystal_description block
_exptl_crystal_F_000 348
_exptl_crystal_size_max 0.20
_exptl_crystal_size_mid 0.20
_exptl_crystal_size_min 0.20
_refine_diff_density_max 0.260
_refine_diff_density_min -0.149
_refine_ls_extinction_method none
_refine_ls_goodness_of_fit_ref 1.139
_refine_ls_hydrogen_treatment constr
_refine_ls_matrix_type full
_refine_ls_number_parameters 208
_refine_ls_number_reflns 2065
_refine_ls_number_restraints 1
_refine_ls_restrained_S_all 1.138
_refine_ls_R_factor_all 0.0406
_refine_ls_R_factor_gt 0.0375
_refine_ls_shift/su_max 0.000
_refine_ls_shift/su_mean 0.000
_refine_ls_structure_factor_coef Fsqd
_refine_ls_weighting_details 'calc w=1/[\s^2^(Fo^2^)+(0.0593P)^2^+0.0933P] where P=(Fo^2^+2Fc^2^)/3'
_refine_ls_weighting_scheme calc
_refine_ls_wR_factor_gt 0.1025
_refine_ls_wR_factor_ref 0.1048
_reflns_number_gt 1929
_reflns_number_total 2065
_reflns_threshold_expression I>2\s(I)
_cod_data_source_file jh2087.cif
_cod_data_source_block I
_cod_original_sg_symbol_H-M 'P 21'
_cod_database_code 2222769
_cod_database_fobs_code 2222769

loop_
_symmetry_equiv_pos_as_xyz
'x, y, z'
'-x, y+1/2, -z'

loop_
_atom_site_type_symbol
_atom_site_label
_atom_site_fract_x
_atom_site_fract_y
_atom_site_fract_z
_atom_site_U_iso_or_equiv
_atom_site_adp_type
_atom_site_calc_flag
_atom_site_refinement_flags
_atom_site_occupancy
_atom_site_disorder_assembly
_atom_site_disorder_group
O O1 0.10604(14) 0.6665(3) 0.44798(11) 0.0387(3) Uani d . 1 . .
O O2 0.09261(16) 1.0230(3) 0.48050(15) 0.0530(5) Uani d . 1 . .
H H2A 0.0221 1.0426 0.4882 0.080 Uiso calc R 1 . .
O O3 -0.09685(18) 1.0625(3) 0.25157(18) 0.0597(5) Uani d . 1 . .
H H3A -0.1755 1.0667 0.2083 0.089 Uiso calc R 1 . .
O O4 0.61221(19) 0.0525(4) 0.09632(16) 0.0657(5) Uani d . 1 . .
C C1 0.17314(18) 0.9035(3) 0.34250(16) 0.0321(4) Uani d . 1 . .
H H1A 0.2610 0.9394 0.3976 0.038 Uiso calc R 1 . .
H H1B 0.1443 1.0113 0.2846 0.038 Uiso calc R 1 . .
C C2 0.07349(19) 0.8750(3) 0.39679(18) 0.0371(4) Uani d . 1 . .
C C3 -0.0693(2) 0.8638(4) 0.3084(2) 0.0423(5) Uani d . 1 . .
H H3B -0.1314 0.8411 0.3457 0.051 Uiso calc R 1 . .
C C4 -0.08066(18) 0.6822(4) 0.22815(18) 0.0419(5) Uani d . 1 . .
H H4B -0.1622 0.6999 0.1618 0.050 Uiso calc R 1 . .
H H4C -0.0886 0.5516 0.2642 0.050 Uiso calc R 1 . .
C C5 0.03684(17) 0.6613(4) 0.19065(15) 0.0337(4) Uani d . 1 . .
H H5A 0.0300 0.7763 0.1379 0.040 Uiso calc R 1 . .
C C6 0.02645(19) 0.4533(4) 0.12841(17) 0.0418(5) Uani d . 1 . .
H H6A 0.0208 0.3383 0.1760 0.050 Uiso calc R 1 . .
H H6B -0.0550 0.4533 0.0611 0.050 Uiso calc R 1 . .
C C7 0.14492(19) 0.4159(4) 0.09552(16) 0.0425(5) Uani d . 1 . .
H H7A 0.1436 0.5195 0.0398 0.051 Uiso calc R 1 . .
H H7B 0.1371 0.2771 0.0618 0.051 Uiso calc R 1 . .
C C8 0.27756(17) 0.4311(3) 0.19700(14) 0.0294(4) Uani d . 1 . .
H H8A 0.2807 0.3202 0.2509 0.035 Uiso calc R 1 . .
C C9 0.28860(17) 0.6477(3) 0.25428(14) 0.0278(4) Uani d . 1 . .
H H9 0.2777 0.7530 0.1958 0.033 Uiso calc R 1 . .
C C10 0.17217(16) 0.6848(3) 0.29237(14) 0.0273(4) Uani d . 1 . .
C C11 0.42783(17) 0.6878(4) 0.34704(16) 0.0357(4) Uani d . 1 . .
H H11A 0.4325 0.8331 0.3720 0.043 Uiso calc R 1 . .
H H11B 0.4390 0.5978 0.4109 0.043 Uiso calc R 1 . .
C C12 0.54289(19) 0.6468(3) 0.30905(19) 0.0383(5) Uani d . 1 . .
H H12A 0.5399 0.7492 0.2523 0.046 Uiso calc R 1 . .
H H12B 0.6275 0.6625 0.3725 0.046 Uiso calc R 1 . .
C C13 0.53218(18) 0.4254(3) 0.26115(15) 0.0314(4) Uani d . 1 . .
C C14 0.39575(18) 0.4035(3) 0.16258(15) 0.0311(4) Uani d . 1 . .
H H14 0.3903 0.5191 0.1105 0.037 Uiso calc R 1 . .
C C15 0.4097(2) 0.2001(4) 0.10396(17) 0.0429(5) Uani d . 1 . .
H H15A 0.3818 0.0783 0.1349 0.051 Uiso calc R 1 . .
H H15B 0.3572 0.2069 0.0237 0.051 Uiso calc R 1 . .
C C16 0.5576(2) 0.1902(5) 0.12818(18) 0.0455(5) Uani d . 1 . .
C C17 0.6267(2) 0.3747(4) 0.2021(2) 0.0451(5) Uani d . 1 . .
H H17A 0.6348 0.4934 0.1577 0.054 Uiso calc R 1 . .
H H17B 0.7147 0.3357 0.2558 0.054 Uiso calc R 1 . .
C C18 0.5558(2) 0.2595(4) 0.35272(18) 0.0428(5) Uani d . 1 . .
H H18A 0.4971 0.2857 0.3910 0.064 Uiso calc R 1 . .
H H18B 0.6468 0.2667 0.4056 0.064 Uiso calc R 1 . .
H H18C 0.5382 0.1217 0.3192 0.064 Uiso calc R 1 . .
C C19 0.17183(18) 0.5448(3) 0.39026(15) 0.0314(4) Uani d . 1 . .
H H19A 0.1239 0.4144 0.3617 0.038 Uiso calc R 1 . .
H H19B 0.2624 0.5108 0.4406 0.038 Uiso calc R 1 . .

loop_
_atom_site_aniso_label
_atom_site_aniso_U_11
_atom_site_aniso_U_22
_atom_site_aniso_U_33
_atom_site_aniso_U_12
_atom_site_aniso_U_13
_atom_site_aniso_U_23
O1 0.0390(7) 0.0436(8) 0.0434(7) 0.0018(7) 0.0270(6) 0.0048(7)
O2 0.0462(9) 0.0557(11) 0.0714(10) -0.0022(8) 0.0384(8) -0.0216(9)
O3 0.0445(9) 0.0469(10) 0.0889(13) 0.0149(8) 0.0274(9) 0.0156(10)
O4 0.0664(11) 0.0689(13) 0.0684(11) 0.0217(10) 0.0334(9) -0.0171(10)
C1 0.0285(8) 0.0285(10) 0.0453(10) -0.0002(7) 0.0209(8) 0.0004(8)
C2 0.0349(10) 0.0361(11) 0.0491(11) 0.0015(8) 0.0260(9) -0.0001(9)
C3 0.0313(10) 0.0423(12) 0.0615(13) 0.0066(9) 0.0271(10) 0.0073(11)
C4 0.0241(9) 0.0481(12) 0.0516(11) -0.0003(9) 0.0128(8) 0.0063(11)
C5 0.0270(8) 0.0364(10) 0.0349(8) 0.0024(8) 0.0088(7) 0.0054(9)
C6 0.0275(9) 0.0485(13) 0.0389(10) -0.0027(9) 0.0015(8) -0.0040(9)
C7 0.0374(10) 0.0499(13) 0.0332(9) 0.0025(10) 0.0062(8) -0.0093(10)
C8 0.0299(8) 0.0310(9) 0.0274(8) -0.0005(7) 0.0113(7) -0.0021(7)
C9 0.0274(8) 0.0281(9) 0.0321(8) 0.0000(7) 0.0160(7) 0.0019(7)
C10 0.0249(8) 0.0268(8) 0.0326(8) 0.0000(7) 0.0138(6) 0.0033(7)
C11 0.0277(8) 0.0367(10) 0.0460(10) -0.0052(8) 0.0177(8) -0.0122(9)
C12 0.0307(9) 0.0337(11) 0.0563(12) -0.0050(8) 0.0235(9) -0.0087(9)
C13 0.0309(9) 0.0295(9) 0.0386(9) -0.0002(8) 0.0187(8) -0.0001(8)
C14 0.0377(9) 0.0296(10) 0.0289(8) 0.0043(8) 0.0162(7) 0.0018(8)
C15 0.0490(11) 0.0444(12) 0.0359(9) 0.0057(11) 0.0173(9) -0.0081(9)
C16 0.0533(12) 0.0482(13) 0.0422(10) 0.0127(11) 0.0264(9) 0.0016(11)
C17 0.0426(11) 0.0412(12) 0.0630(13) 0.0060(10) 0.0331(10) -0.0001(11)
C18 0.0453(12) 0.0409(11) 0.0363(10) 0.0043(9) 0.0093(9) 0.0064(9)
C19 0.0308(8) 0.0320(10) 0.0352(9) 0.0006(8) 0.0171(7) 0.0054(8)

loop_
_atom_type_symbol
_atom_type_description
_atom_type_scat_dispersion_real
_atom_type_scat_dispersion_imag
_atom_type_scat_source
C C 0.0033 0.0016 'International Tables Vol C Tables 4.2.6.8 and 6.1.1.4'
H H 0.0000 0.0000 'International Tables Vol C Tables 4.2.6.8 and 6.1.1.4'
O O 0.0106 0.0060 'International Tables Vol C Tables 4.2.6.8 and 6.1.1.4'

loop_
_geom_angle_atom_site_label_1
_geom_angle_atom_site_label_2
_geom_angle_atom_site_label_3
_geom_angle_site_symmetry_1
_geom_angle_site_symmetry_3
_geom_angle
_geom_angle_publ_flag
C19 O1 C2 . . 109.44(13) y
C2 O2 H2A . . 109.5 ?
C3 O3 H3A . . 109.5 ?
C2 C1 C10 . . 101.51(15) y
C2 C1 H1A . . 111.5 ?
C10 C1 H1A . . 111.5 ?
C2 C1 H1B . . 111.5 ?
C10 C1 H1B . . 111.5 ?
H1A C1 H1B . . 109.3 ?
O2 C2 O1 . . 108.94(16) y
O2 C2 C1 . . 111.31(17) ?
O1 C2 C1 . . 103.11(15) ?
O2 C2 C3 . . 114.50(17) ?
O1 C2 C3 . . 107.03(17) ?
C1 C2 C3 . . 111.22(16) ?
O3 C3 C4 . . 111.86(18) y
O3 C3 C2 . . 106.94(18) ?
C4 C3 C2 . . 109.48(16) ?
O3 C3 H3B . . 109.5 ?
C4 C3 H3B . . 109.5 ?
C2 C3 H3B . . 109.5 ?
C3 C4 C5 . . 114.94(17) y
C3 C4 H4B . . 108.5 ?
C5 C4 H4B . . 108.5 ?
C3 C4 H4C . . 108.5 ?
C5 C4 H4C . . 108.5 ?
H4B C4 H4C . . 107.5 ?
C6 C5 C4 . . 109.85(17) y
C6 C5 C10 . . 112.35(16) ?
C4 C5 C10 . . 110.84(14) ?
C6 C5 H5A . . 107.9 ?
C4 C5 H5A . . 107.9 ?
C10 C5 H5A . . 107.9 ?
C7 C6 C5 . . 112.59(18) ?
C7 C6 H6A . . 109.1 ?
C5 C6 H6A . . 109.1 ?
C7 C6 H6B . . 109.1 ?
C5 C6 H6B . . 109.1 ?
H6A C6 H6B . . 107.8 ?
C6 C7 C8 . . 111.69(15) ?
C6 C7 H7A . . 109.3 ?
C8 C7 H7A . . 109.3 ?
C6 C7 H7B . . 109.3 ?
C8 C7 H7B . . 109.3 ?
H7A C7 H7B . . 107.9 ?
C14 C8 C7 . . 111.37(14) ?
C14 C8 C9 . . 108.93(15) ?
C7 C8 C9 . . 109.80(16) ?
C14 C8 H8A . . 108.9 ?
C7 C8 H8A . . 108.9 ?
C9 C8 H8A . . 108.9 ?
C8 C9 C11 . . 112.89(15) ?
C8 C9 C10 . . 111.57(15) ?
C11 C9 C10 . . 113.97(14) ?
C8 C9 H9 . . 105.9 ?
C11 C9 H9 . . 105.9 ?
C10 C9 H9 . . 105.9 ?
C1 C10 C9 . . 113.66(15) ?
C1 C10 C19 . . 100.18(14) ?
C9 C10 C19 . . 115.84(14) ?
C1 C10 C5 . . 107.06(15) ?
C9 C10 C5 . . 109.94(13) ?
C19 C10 C5 . . 109.50(15) ?
C12 C11 C9 . . 113.59(15) y
C12 C11 H11A . . 108.8 ?
C9 C11 H11A . . 108.8 ?
C12 C11 H11B . . 108.8 ?
C9 C11 H11B . . 108.8 ?
H11A C11 H11B . . 107.7 ?
C13 C12 C11 . . 110.12(16) ?
C13 C12 H12A . . 109.6 ?
C11 C12 H12A . . 109.6 ?
C13 C12 H12B . . 109.6 ?
C11 C12 H12B . . 109.6 ?
H12A C12 H12B . . 108.2 ?
C12 C13 C18 . . 110.98(17) ?
C12 C13 C17 . . 115.81(17) ?
C18 C13 C17 . . 107.28(17) y
C12 C13 C14 . . 108.43(16) ?
C18 C13 C14 . . 113.29(16) ?
C17 C13 C14 . . 100.79(15) ?
C8 C14 C15 . . 119.80(17) ?
C8 C14 C13 . . 113.53(13) ?
C15 C14 C13 . . 103.60(15) ?
C8 C14 H14 . . 106.3 ?
C15 C14 H14 . . 106.3 ?
C13 C14 H14 . . 106.3 ?
C16 C15 C14 . . 103.53(19) ?
C16 C15 H15A . . 111.1 ?
C14 C15 H15A . . 111.1 ?
C16 C15 H15B . . 111.1 ?
C14 C15 H15B . . 111.1 ?
H15A C15 H15B . . 109.0 ?
O4 C16 C17 . . 125.6(2) ?
O4 C16 C15 . . 125.4(3) ?
C17 C16 C15 . . 108.98(18) y
C16 C17 C13 . . 102.17(17) ?
C16 C17 H17A . . 111.3 ?
C13 C17 H17A . . 111.3 ?
C16 C17 H17B . . 111.3 ?
C13 C17 H17B . . 111.3 ?
H17A C17 H17B . . 109.2 ?
C13 C18 H18A . . 109.5 ?
C13 C18 H18B . . 109.5 ?
H18A C18 H18B . . 109.5 ?
C13 C18 H18C . . 109.5 ?
H18A C18 H18C . . 109.5 ?
H18B C18 H18C . . 109.5 ?
O1 C19 C10 . . 105.95(16) ?
O1 C19 H19A . . 110.5 ?
C10 C19 H19A . . 110.5 ?
O1 C19 H19B . . 110.5 ?
C10 C19 H19B . . 110.5 ?
H19A C19 H19B . . 108.7 ?

loop_
_geom_bond_atom_site_label_1
_geom_bond_atom_site_label_2
_geom_bond_site_symmetry_2
_geom_bond_distance
_geom_bond_publ_flag
O1 C19 . 1.440(2) y
O1 C2 . 1.458(3) ?
O2 C2 . 1.384(3) y
O2 H2A . 0.8200 ?
O3 C3 . 1.429(3) y
O3 H3A . 0.8200 ?
O4 C16 . 1.214(3) y
C1 C2 . 1.512(2) y
C1 C10 . 1.528(3) y
C1 H1A . 0.9700 ?
C1 H1B . 0.9700 ?
C2 C3 . 1.529(3) ?
C3 C4 . 1.521(4) ?
C3 H3B . 0.9800 ?
C4 C5 . 1.537(3) ?
C4 H4B . 0.9700 ?
C4 H4C . 0.9700 ?
C5 C6 . 1.525(3) ?
C5 C10 . 1.551(2) ?
C5 H5A . 0.9800 ?
C6 C7 . 1.523(3) ?
C6 H6A . 0.9700 ?
C6 H6B . 0.9700 ?
C7 C8 . 1.528(2) ?
C7 H7A . 0.9700 ?
C7 H7B . 0.9700 ?
C8 C14 . 1.524(2) ?
C8 C9 . 1.542(3) ?
C8 H8A . 0.9800 ?
C9 C11 . 1.542(2) ?
C9 C10 . 1.543(2) ?
C9 H9 . 0.9800 ?
C10 C19 . 1.545(2) ?
C11 C12 . 1.533(2) ?
C11 H11A . 0.9700 ?
C11 H11B . 0.9700 ?
C12 C13 . 1.519(3) ?
C12 H12A . 0.9700 ?
C12 H12B . 0.9700 ?
C13 C18 . 1.527(3) ?
C13 C17 . 1.532(3) ?
C13 C14 . 1.539(3) ?
C14 C15 . 1.532(3) ?
C14 H14 . 0.9800 ?
C15 C16 . 1.515(3) ?
C15 H15A . 0.9700 ?
C15 H15B . 0.9700 ?
C16 C17 . 1.512(4) ?
C17 H17A . 0.9700 ?
C17 H17B . 0.9700 ?
C18 H18A . 0.9600 ?
C18 H18B . 0.9600 ?
C18 H18C . 0.9600 ?
C19 H19A . 0.9700 ?
C19 H19B . 0.9700 ?

loop_
_geom_hbond_atom_site_label_D
_geom_hbond_atom_site_label_H
_geom_hbond_atom_site_label_A
_geom_hbond_site_symmetry_A
_geom_hbond_distance_DH
_geom_hbond_distance_HA
_geom_hbond_distance_DA
_geom_hbond_angle_DHA
O2 H2A O1 2_556 0.82 2.03 2.8088(19) 158.2

loop_
_geom_torsion_atom_site_label_1
_geom_torsion_atom_site_label_2
_geom_torsion_atom_site_label_3
_geom_torsion_atom_site_label_4
_geom_torsion_site_symmetry_1
_geom_torsion_site_symmetry_2
_geom_torsion_site_symmetry_3
_geom_torsion_site_symmetry_4
_geom_torsion
_geom_torsion_publ_flag
C19 O1 C2 O2 . . . . -142.16(15) y
C19 O1 C2 C1 . . . . -23.84(19) ?
C19 O1 C2 C3 . . . . 93.54(17) ?
C10 C1 C2 O2 . . . . 158.11(16) ?
C10 C1 C2 O1 . . . . 41.46(17) y
C10 C1 C2 C3 . . . . -72.9(2) ?
O2 C2 C3 O3 . . . . 64.1(2) ?
O1 C2 C3 O3 . . . . -175.03(16) ?
C1 C2 C3 O3 . . . . -63.1(2) y
O2 C2 C3 C4 . . . . -174.50(18) ?
O1 C2 C3 C4 . . . . -53.7(2) ?
C1 C2 C3 C4 . . . . 58.3(2) ?
O3 C3 C4 C5 . . . . 75.6(2) ?
C2 C3 C4 C5 . . . . -42.7(2) ?
C3 C4 C5 C6 . . . . 169.86(18) y
C3 C4 C5 C10 . . . . 45.1(2) ?
C4 C5 C6 C7 . . . . -176.24(17) ?
C10 C5 C6 C7 . . . . -52.4(2) ?
C5 C6 C7 C8 . . . . 54.4(3) ?
C6 C7 C8 C14 . . . . -177.36(19) ?
C6 C7 C8 C9 . . . . -56.6(2) y
C14 C8 C9 C11 . . . . -49.58(18) ?
C7 C8 C9 C11 . . . . -171.78(16) ?
C14 C8 C9 C10 . . . . -179.45(14) ?
C7 C8 C9 C10 . . . . 58.35(18) ?
C2 C1 C10 C9 . . . . -166.58(15) ?
C2 C1 C10 C19 . . . . -42.37(17) ?
C2 C1 C10 C5 . . . . 71.82(17) ?
C8 C9 C10 C1 . . . . -176.07(14) ?
C11 C9 C10 C1 . . . . 54.6(2) ?
C8 C9 C10 C19 . . . . 68.68(19) ?
C11 C9 C10 C19 . . . . -60.6(2) ?
C8 C9 C10 C5 . . . . -56.09(19) ?
C11 C9 C10 C5 . . . . 174.61(17) ?
C6 C5 C10 C1 . . . . 176.60(15) ?
C4 C5 C10 C1 . . . . -60.1(2) ?
C6 C5 C10 C9 . . . . 52.7(2) ?
C4 C5 C10 C9 . . . . 176.02(17) ?
C6 C5 C10 C19 . . . . -75.65(19) ?
C4 C5 C10 C19 . . . . 47.7(2) ?
C8 C9 C11 C12 . . . . 50.3(2) ?
C10 C9 C11 C12 . . . . 178.96(17) y
C9 C11 C12 C13 . . . . -54.3(2) ?
C11 C12 C13 C18 . . . . -67.1(2) y
C11 C12 C13 C17 . . . . 170.30(18) ?
C11 C12 C13 C14 . . . . 57.9(2) ?
C7 C8 C14 C15 . . . . -59.0(2) ?
C9 C8 C14 C15 . . . . 179.72(16) ?
C7 C8 C14 C13 . . . . 177.94(17) ?
C9 C8 C14 C13 . . . . 56.7(2) ?
C12 C13 C14 C8 . . . . -61.8(2) ?
C18 C13 C14 C8 . . . . 61.8(2) ?
C17 C13 C14 C8 . . . . 176.12(17) ?
C12 C13 C14 C15 . . . . 166.64(15) ?
C18 C13 C14 C15 . . . . -69.71(19) ?
C17 C13 C14 C15 . . . . 44.6(2) ?
C8 C14 C15 C16 . . . . -156.82(17) ?
C13 C14 C15 C16 . . . . -29.09(19) ?
C14 C15 C16 O4 . . . . -179.7(2) ?
C14 C15 C16 C17 . . . . 2.5(2) ?
O4 C16 C17 C13 . . . . -152.8(2) ?
C15 C16 C17 C13 . . . . 25.0(2) ?
C12 C13 C17 C16 . . . . -158.74(18) ?
C18 C13 C17 C16 . . . . 76.7(2) ?
C14 C13 C17 C16 . . . . -42.0(2) ?
C2 O1 C19 C10 . . . . -3.4(2) ?
C1 C10 C19 O1 . . . . 28.71(17) ?
C9 C10 C19 O1 . . . . 151.40(15) ?
C5 C10 C19 O1 . . . . -83.62(18) ?

loop_
_cod_related_entry_id
_cod_related_entry_database
_cod_related_entry_code
1 ChemSpider 24742959
